data_2008702
loop_
_publ_author_name
'Yoshihara, Ryouko'
'Mori, Kazuki'
'Nishiyama, Shigeru'
'Yamamura, Syousuke'
'Hosomi, Hiroyuki'
'Ohba, Shigeru'
'Ito, Yoshikatsu'

_publ_section_title
;
 An asatone-type neolignan and its photocage product
;
_journal_issue 7
_journal_name_full 'Acta Crystallographica Section C'
_journal_page_first 1144
_journal_page_last 1147
_journal_paper_doi 10.1107/S0108270199004205
_journal_volume 55
_journal_year 1999
_chemical_formula_moiety 'C24 H28 O10 '
_chemical_formula_sum 'C24 H28 O10'
_chemical_formula_weight 476.48
_chemical_melting_point 461
_chemical_name_systematic
;
dimethyl 6,6,12,12-tetramethoxy-5,11-dioxotetracyclo[6.2.2.0^3,10^.0^4,9^]
dodecane-2,9-diyldiacrylate
;
_space_group_IT_number 14
_symmetry_cell_setting monoclinic
_symmetry_space_group_name_Hall '-P 2yn'
_symmetry_space_group_name_H-M 'P 1 21/n 1'
_cell_angle_alpha 90
_cell_angle_beta 94.31(2)
_cell_angle_gamma 90
_cell_formula_units_Z 4
_cell_length_a 15.356(3)
_cell_length_b 8.659(3)
_cell_length_c 17.271(4)
_cell_measurement_reflns_used 25
_cell_measurement_temperature 248
_cell_measurement_theta_max 30.0
_cell_measurement_theta_min 29.3
_cell_volume 2290.0(11)
_computing_cell_refinement 'MSC/AFC Diffractometer Control Software'
_computing_data_collection
;MSC/AFC Diffractometer Control Software
(Molecular Structure Corporation, 1993)
;
_computing_data_reduction 'TEXSAN (Molecular Structure Corporation, 1998)'
_computing_molecular_graphics 'ORTEPII (Johnson, 1976)'
_computing_publication_material TEXSAN
_computing_structure_refinement TEXSAN
_computing_structure_solution 'SIR92 (Altomare et al., 1994)'
_diffrn_ambient_temperature 248
_diffrn_measurement_device_type 'Rigaku AFC-7R'
_diffrn_measurement_method \q/2\q
_diffrn_radiation_monochromator graphite
_diffrn_radiation_source 'Rigaku rotating anode'
_diffrn_radiation_type 'Cu K\a'
_diffrn_radiation_wavelength 1.54184
_diffrn_reflns_av_R_equivalents 0.040
_diffrn_reflns_av_sigmaI/netI 0.021
_diffrn_reflns_limit_h_max 19
_diffrn_reflns_limit_h_min 0
_diffrn_reflns_limit_k_max 10
_diffrn_reflns_limit_k_min 0
_diffrn_reflns_limit_l_max 21
_diffrn_reflns_limit_l_min -21
_diffrn_reflns_number 4619
_diffrn_reflns_reduction_process 'Lp corrections applied'
_diffrn_reflns_theta_max 75.0
_diffrn_reflns_theta_min 2.5
_diffrn_standards_decay_% 0
_diffrn_standards_interval_count 150
_diffrn_standards_number 3
_exptl_absorpt_coefficient_mu 0.914
_exptl_absorpt_correction_T_max 0.848
_exptl_absorpt_correction_T_min 0.602
_exptl_absorpt_correction_type integration
_exptl_absorpt_process_details '(Coppens et al., 1965)'
_exptl_crystal_colour colourless
_exptl_crystal_density_diffrn 1.382
_exptl_crystal_density_method 'not measured'
_exptl_crystal_description plate-like
_exptl_crystal_F_000 1008
_exptl_crystal_size_max 0.6
_exptl_crystal_size_mid 0.5
_exptl_crystal_size_min 0.2
_refine_diff_density_max 0.43
_refine_diff_density_min -0.33
_refine_ls_extinction_method none
_refine_ls_goodness_of_fit_ref 1.571
_refine_ls_hydrogen_treatment noref
_refine_ls_matrix_type full
_refine_ls_number_constraints 0
_refine_ls_number_parameters 307
_refine_ls_number_reflns 4465
_refine_ls_number_restraints 0
_refine_ls_R_factor_gt 0.063
_refine_ls_shift/su_max 0.001
_refine_ls_shift/su_mean 0.000
_refine_ls_structure_factor_coef F
_refine_ls_weighting_details 'w = 1/[\s^2^(Fo) + 0.00449|Fo|^2^]'
_refine_ls_weighting_scheme calc
_refine_ls_wR_factor_ref 0.122
_reflns_number_gt 3772
_reflns_number_total 4465
_reflns_threshold_expression 'I > 2\s(I)'
_cod_data_source_file oa1086.cif
_cod_data_source_block II
_cod_original_cell_volume 2289.8(9)
_cod_original_sg_symbol_H-M 'P 21/n'
_cod_original_formula_sum 'C24 H28 O10 '
_cod_database_code 2008702

loop_
_symmetry_equiv_pos_as_xyz
x,y,z
1/2-x,1/2+y,1/2-z
-x,-y,-z
1/2+x,1/2-y,1/2+z

loop_
_atom_site_label
_atom_site_fract_x
_atom_site_fract_y
_atom_site_fract_z
_atom_site_U_iso_or_equiv
_atom_site_adp_type
_atom_site_occupancy
_atom_site_type_symbol
O1 0.80230(10) 0.1645(2) 0.81808(10) 0.0665(5) Uani 1.00 O
O2 0.91180(10) -0.0462(2) 0.75955(9) 0.0538(4) Uani 1.00 O
O3 0.99356(10) 0.1835(2) 0.76751(8) 0.0502(4) Uani 1.00 O
O4 1.20650(10) 0.4428(3) 0.61950(10) 0.0760(6) Uani 1.00 O
O5 1.18350(10) 0.6086(2) 0.71440(10) 0.0693(6) Uani 1.00 O
O6 0.92060(10) 0.1629(2) 0.42322(9) 0.0590(5) Uani 1.00 O
O7 0.75692(10) 0.0239(2) 0.48629(9) 0.0510(4) Uani 1.00 O
O8 0.89233(10) -0.0965(2) 0.51254(8) 0.0472(4) Uani 1.00 O
O9 0.49320(10) 0.0989(3) 0.59310(10) 0.0781(7) Uani 1.00 O
O10 0.47360(10) 0.3179(3) 0.52750(10) 0.0764(6) Uani 1.00 O
C11 0.83520(10) 0.1897(3) 0.75770(10) 0.0473(5) Uani 1.00 C
C12 0.91890(10) 0.1079(2) 0.73470(10) 0.0433(5) Uani 1.00 C
C13 0.92180(10) 0.1221(2) 0.64600(10) 0.0390(5) Uani 1.00 C
C14 0.93770(10) 0.2916(2) 0.62160(10) 0.0409(5) Uani 1.00 C
C15 0.86310(10) 0.3943(2) 0.65190(10) 0.0467(5) Uani 1.00 C
C16 0.79900(10) 0.2976(2) 0.69680(10) 0.0474(5) Uani 1.00 C
C17 0.9862(2) -0.1404(3) 0.7503(2) 0.0719(8) Uani 1.00 C
C18 1.0005(2) 0.1958(4) 0.85040(10) 0.0659(7) Uani 1.00 C
C19 1.03070(10) 0.3414(2) 0.62890(10) 0.0427(5) Uani 1.00 C
C20 1.06400(10) 0.4661(3) 0.66410(10) 0.0504(6) Uani 1.00 C
C21 1.15760(10) 0.5012(3) 0.66190(10) 0.0511(6) Uani 1.00 C
C22 1.2741(2) 0.6505(5) 0.7167(2) 0.0850(10) Uani 1.00 C
C23 0.89090(10) 0.1707(2) 0.48580(10) 0.0445(5) Uani 1.00 C
C24 0.84210(10) 0.0357(2) 0.52220(10) 0.0420(5) Uani 1.00 C
C25 0.83200(10) 0.0765(2) 0.60820(10) 0.0405(5) Uani 1.00 C
C26 0.77100(10) 0.2167(2) 0.61590(10) 0.0448(5) Uani 1.00 C
C27 0.81080(10) 0.3581(2) 0.57350(10) 0.0475(5) Uani 1.00 C
C28 0.89430(10) 0.3131(2) 0.53570(10) 0.0436(5) Uani 1.00 C
C29 0.7505(2) -0.0177(3) 0.40620(10) 0.0647(7) Uani 1.00 C
C30 0.8615(2) -0.2353(3) 0.5467(2) 0.0599(7) Uani 1.00 C
C31 0.67600(10) 0.1783(3) 0.60500(10) 0.0533(6) Uani 1.00 C
C32 0.6152(2) 0.2580(3) 0.5686(2) 0.0607(7) Uani 1.00 C
C33 0.5213(2) 0.2148(3) 0.56460(10) 0.0554(6) Uani 1.00 C
C34 0.3820(2) 0.2922(5) 0.5207(2) 0.0890(10) Uani 1.00 C
H13 0.9655 0.0549 0.6279 0.0432 Uiso 1.00 H
H15 0.8738 0.4993 0.6664 0.0533 Uiso 1.00 H
H16 0.7528 0.3609 0.7148 0.0522 Uiso 1.00 H
H17A 0.9777 -0.2426 0.7689 0.0820 Uiso 1.00 H
H17B 0.9988 -0.1450 0.6962 0.0820 Uiso 1.00 H
H17C 1.0377 -0.0964 0.7792 0.0820 Uiso 1.00 H
H18A 1.0006 0.0926 0.8734 0.0768 Uiso 1.00 H
H18B 1.0526 0.2477 0.8687 0.0768 Uiso 1.00 H
H18C 0.9504 0.2503 0.8679 0.0768 Uiso 1.00 H
H19 1.0712 0.2753 0.6047 0.0465 Uiso 1.00 H
H20 1.0264 0.5324 0.6914 0.0564 Uiso 1.00 H
H22A 1.3109 0.5562 0.7297 0.1001 Uiso 1.00 H
H22B 1.2911 0.6840 0.6665 0.1001 Uiso 1.00 H
H22C 1.2898 0.7253 0.7548 0.1001 Uiso 1.00 H
H25 0.8096 -0.0114 0.6342 0.0448 Uiso 1.00 H
H27 0.7721 0.4365 0.5496 0.0524 Uiso 1.00 H
H28 0.9197 0.3992 0.5097 0.0480 Uiso 1.00 H
H29A 0.6901 -0.0217 0.3869 0.0732 Uiso 1.00 H
H29B 0.7793 0.0609 0.3767 0.0732 Uiso 1.00 H
H29C 0.7776 -0.1147 0.3987 0.0732 Uiso 1.00 H
H30A 0.8561 -0.2200 0.6015 0.0693 Uiso 1.00 H
H30B 0.8019 -0.2573 0.5232 0.0693 Uiso 1.00 H
H30C 0.8975 -0.3201 0.5381 0.0693 Uiso 1.00 H
H31 0.6582 0.0824 0.6278 0.0589 Uiso 1.00 H
H32 0.6325 0.3514 0.5432 0.0679 Uiso 1.00 H
H34A 0.3599 0.2853 0.5727 0.1071 Uiso 1.00 H
H34B 0.3512 0.3717 0.4927 0.1071 Uiso 1.00 H
H34C 0.3684 0.1933 0.4955 0.1071 Uiso 1.00 H

loop_
_atom_site_aniso_label
_atom_site_aniso_U_11
_atom_site_aniso_U_22
_atom_site_aniso_U_33
_atom_site_aniso_U_12
_atom_site_aniso_U_13
_atom_site_aniso_U_23
O1 0.0670(10) 0.0820(10) 0.0528(9) 0.0018(9) 0.0210(8) -0.0014(8)
O2 0.0720(10) 0.0429(8) 0.0480(8) -0.0012(7) 0.0126(7) 0.0058(6)
O3 0.0497(8) 0.0585(9) 0.0425(8) -0.0054(6) 0.0037(6) -0.0036(6)
O4 0.0513(9) 0.0920(10) 0.0870(10) -0.0148(9) 0.0176(9) -0.0240(10)
O5 0.0660(10) 0.0700(10) 0.0710(10) -0.0213(9) -0.0020(9) -0.0132(9)
O6 0.0700(10) 0.0630(10) 0.0463(8) -0.0018(8) 0.0173(7) 0.0037(7)
O7 0.0483(8) 0.0542(9) 0.0501(8) -0.0036(6) 0.0008(6) -0.0074(6)
O8 0.0562(8) 0.0384(8) 0.0483(8) 0.0021(6) 0.0114(6) -0.0004(6)
O9 0.0600(10) 0.0760(10) 0.097(2) -0.0002(9) -0.0029(10) 0.0100(10)
O10 0.0476(9) 0.0960(10) 0.0850(10) -0.0051(9) 0.0009(9) 0.0210(10)
C11 0.0470(10) 0.0520(10) 0.0440(10) -0.0037(8) 0.0103(8) -0.0085(8)
C12 0.0500(10) 0.0396(10) 0.0409(10) -0.0030(8) 0.0073(8) -0.0015(7)
C13 0.0422(9) 0.0360(9) 0.0395(9) -0.0030(7) 0.0077(7) -0.0020(7)
C14 0.0426(9) 0.0368(10) 0.0437(9) -0.0019(7) 0.0064(8) -0.0008(7)
C15 0.0463(10) 0.0373(10) 0.0570(10) 0.0025(8) 0.0081(9) -0.0027(8)
C16 0.0438(10) 0.0440(10) 0.0550(10) 0.0030(8) 0.0099(8) -0.0068(9)
C17 0.100(2) 0.0570(10) 0.0610(10) 0.0220(10) 0.0180(10) 0.0110(10)
C18 0.0640(10) 0.087(2) 0.0470(10) -0.0050(10) 0.0010(10) -0.0110(10)
C19 0.0425(10) 0.0390(10) 0.0470(10) -0.0001(7) 0.0078(8) 0.0004(8)
C20 0.0470(10) 0.0440(10) 0.0600(10) -0.0014(8) 0.0064(9) -0.0042(9)
C21 0.0550(10) 0.0450(10) 0.0520(10) -0.0085(9) -0.0004(9) 0.0018(9)
C22 0.073(2) 0.090(2) 0.089(2) -0.037(2) -0.015(2) -0.001(2)
C23 0.0461(10) 0.0460(10) 0.0419(10) 0.0019(8) 0.0033(8) 0.0019(8)
C24 0.0451(10) 0.0400(10) 0.0408(9) -0.0004(7) 0.0054(8) -0.0031(7)
C25 0.0428(9) 0.0379(9) 0.0418(10) -0.0040(7) 0.0087(7) -0.0021(7)
C26 0.0421(10) 0.0420(10) 0.0500(10) 0.0004(7) 0.0067(8) -0.0027(8)
C27 0.0480(10) 0.0386(10) 0.0560(10) 0.0044(8) 0.0035(9) 0.0019(8)
C28 0.0456(10) 0.0397(10) 0.0457(10) -0.0007(8) 0.0043(8) 0.0059(8)
C29 0.074(2) 0.069(2) 0.0490(10) -0.0110(10) -0.0070(10) -0.0040(10)
C30 0.076(2) 0.0430(10) 0.0630(10) 0.0000(10) 0.0180(10) 0.0023(10)
C31 0.0450(10) 0.0550(10) 0.0600(10) -0.0022(9) 0.0072(9) -0.0039(10)
C32 0.0510(10) 0.0640(10) 0.0670(10) -0.0040(10) 0.0020(10) 0.0090(10)
C33 0.0520(10) 0.0660(10) 0.0490(10) -0.0090(10) 0.0065(9) -0.0034(10)
C34 0.0470(10) 0.113(3) 0.106(2) -0.0010(10) -0.0010(10) 0.032(2)

loop_
_atom_type_symbol
_atom_type_description
_atom_type_scat_dispersion_real
_atom_type_scat_dispersion_imag
_atom_type_scat_source
C C 0.018 0.009
;International Tables for Crystallography
(1992, Vol. C, Tables 4.2.6.8 and 6.1.1.1)
;
H H 0.000 0.000
;International Tables for Crystallography
(1992, Vol. C, Table 6.1.1.2)
;
O O 0.049 0.032
;International Tables for Crystallography
(1992, Vol. C, Tables 4.2.6.8 and 6.1.1.1)
;

loop_
_geom_angle_atom_site_label_1
_geom_angle_atom_site_label_2
_geom_angle_atom_site_label_3
_geom_angle_site_symmetry_1
_geom_angle_site_symmetry_2
_geom_angle_site_symmetry_3
_geom_angle
_geom_angle_publ_flag
C12 O2 C17 1_555 1_555 1_555 115.3(2) no
C12 O3 C18 1_555 1_555 1_555 115.9(2) no
C21 O5 C22 1_555 1_555 1_555 115.6(2) no
C24 O7 C29 1_555 1_555 1_555 116.1(2) no
C24 O8 C30 1_555 1_555 1_555 115.7(2) no
C33 O10 C34 1_555 1_555 1_555 116.9(2) no
O1 C11 C12 1_555 1_555 1_555 123.1(2) no
O1 C11 C16 1_555 1_555 1_555 124.5(2) no
C12 C11 C16 1_555 1_555 1_555 112.4(2) no
O2 C12 O3 1_555 1_555 1_555 113.5(2) no
O2 C12 C11 1_555 1_555 1_555 105.7(2) no
O2 C12 C13 1_555 1_555 1_555 112.7(2) no
O3 C12 C11 1_555 1_555 1_555 110.7(2) no
O3 C12 C13 1_555 1_555 1_555 106.4(2) no
C11 C12 C13 1_555 1_555 1_555 107.8(2) no
C12 C13 C14 1_555 1_555 1_555 111.2(2) no
C12 C13 C25 1_555 1_555 1_555 108.2(2) no
C12 C13 H13 1_555 1_555 1_555 110.3 no
C14 C13 C25 1_555 1_555 1_555 106.4(2) no
C14 C13 H13 1_555 1_555 1_555 110.9 no
C25 C13 H13 1_555 1_555 1_555 109.6 no
C13 C14 C15 1_555 1_555 1_555 108.10(10) no
C13 C14 C19 1_555 1_555 1_555 114.9(2) no
C13 C14 C28 1_555 1_555 1_555 107.5(2) no
C15 C14 C19 1_555 1_555 1_555 121.8(2) no
C15 C14 C28 1_555 1_555 1_555 88.80(10) yes
C19 C14 C28 1_555 1_555 1_555 112.2(2) no
C14 C15 C16 1_555 1_555 1_555 111.6(2) no
C14 C15 C27 1_555 1_555 1_555 86.4(2) yes
C14 C15 H15 1_555 1_555 1_555 120.8 no
C16 C15 C27 1_555 1_555 1_555 91.2(2) yes
C16 C15 H15 1_555 1_555 1_555 119.2 no
C27 C15 H15 1_555 1_555 1_555 119.2 no
C11 C16 C15 1_555 1_555 1_555 118.6(2) no
C11 C16 C26 1_555 1_555 1_555 114.1(2) no
C11 C16 H16 1_555 1_555 1_555 112.0 no
C15 C16 C26 1_555 1_555 1_555 86.4(2) yes
C15 C16 H16 1_555 1_555 1_555 111.4 no
C26 C16 H16 1_555 1_555 1_555 112.1 no
O2 C17 H17A 1_555 1_555 1_555 111.2 no
O2 C17 H17B 1_555 1_555 1_555 110.6 no
O2 C17 H17C 1_555 1_555 1_555 110.1 no
H17A C17 H17B 1_555 1_555 1_555 109.2 no
H17A C17 H17C 1_555 1_555 1_555 108.4 no
H17B C17 H17C 1_555 1_555 1_555 107.2 no
O3 C18 H18A 1_555 1_555 1_555 109.7 no
O3 C18 H18B 1_555 1_555 1_555 111.5 no
O3 C18 H18C 1_555 1_555 1_555 110.3 no
H18A C18 H18B 1_555 1_555 1_555 108.7 no
H18A C18 H18C 1_555 1_555 1_555 107.1 no
H18B C18 H18C 1_555 1_555 1_555 109.5 no
C14 C19 C20 1_555 1_555 1_555 127.7(2) no
C14 C19 H19 1_555 1_555 1_555 115.9 no
C20 C19 H19 1_555 1_555 1_555 116.3 no
C19 C20 C21 1_555 1_555 1_555 120.1(2) no
C19 C20 H20 1_555 1_555 1_555 119.1 no
C21 C20 H20 1_555 1_555 1_555 120.8 no
O4 C21 O5 1_555 1_555 1_555 122.7(2) no
O4 C21 C20 1_555 1_555 1_555 125.9(2) no
O5 C21 C20 1_555 1_555 1_555 111.5(2) no
O5 C22 H22A 1_555 1_555 1_555 109.1 no
O5 C22 H22B 1_555 1_555 1_555 112.2 no
O5 C22 H22C 1_555 1_555 1_555 113.0 no
H22A C22 H22B 1_555 1_555 1_555 104.9 no
H22A C22 H22C 1_555 1_555 1_555 106.9 no
H22B C22 H22C 1_555 1_555 1_555 110.3 no
O6 C23 C24 1_555 1_555 1_555 123.3(2) no
O6 C23 C28 1_555 1_555 1_555 124.1(2) no
C24 C23 C28 1_555 1_555 1_555 112.6(2) no
O7 C24 O8 1_555 1_555 1_555 113.0(2) no
O7 C24 C23 1_555 1_555 1_555 109.7(2) no
O7 C24 C25 1_555 1_555 1_555 106.5(2) no
O8 C24 C23 1_555 1_555 1_555 106.4(2) no
O8 C24 C25 1_555 1_555 1_555 113.5(2) no
C23 C24 C25 1_555 1_555 1_555 107.7(2) no
C13 C25 C24 1_555 1_555 1_555 108.50(10) no
C13 C25 C26 1_555 1_555 1_555 107.0(2) no
C13 C25 H25 1_555 1_555 1_555 110.4 no
C24 C25 C26 1_555 1_555 1_555 111.6(2) no
C24 C25 H25 1_555 1_555 1_555 109.4 no
C26 C25 H25 1_555 1_555 1_555 109.9 no
C16 C26 C25 1_555 1_555 1_555 107.2(2) no
C16 C26 C27 1_555 1_555 1_555 88.7(2) yes
C16 C26 C31 1_555 1_555 1_555 113.9(2) no
C25 C26 C27 1_555 1_555 1_555 108.1(2) no
C25 C26 C31 1_555 1_555 1_555 114.0(2) no
C27 C26 C31 1_555 1_555 1_555 121.6(2) no
C15 C27 C26 1_555 1_555 1_555 86.8(2) yes
C15 C27 C28 1_555 1_555 1_555 91.6(2) yes
C15 C27 H27 1_555 1_555 1_555 119.2 no
C26 C27 C28 1_555 1_555 1_555 111.5(2) no
C26 C27 H27 1_555 1_555 1_555 119.5 no
C28 C27 H27 1_555 1_555 1_555 120.1 no
C14 C28 C23 1_555 1_555 1_555 115.6(2) no
C14 C28 C27 1_555 1_555 1_555 86.40(10) yes
C14 C28 H28 1_555 1_555 1_555 111.5 no
C23 C28 C27 1_555 1_555 1_555 117.3(2) no
C23 C28 H28 1_555 1_555 1_555 111.4 no
C27 C28 H28 1_555 1_555 1_555 112.4 no
O7 C29 H29A 1_555 1_555 1_555 109.8 no
O7 C29 H29B 1_555 1_555 1_555 109.2 no
O7 C29 H29C 1_555 1_555 1_555 110.9 no
H29A C29 H29B 1_555 1_555 1_555 107.9 no
H29A C29 H29C 1_555 1_555 1_555 110.0 no
H29B C29 H29C 1_555 1_555 1_555 108.9 no
O8 C30 H30A 1_555 1_555 1_555 110.1 no
O8 C30 H30B 1_555 1_555 1_555 108.4 no
O8 C30 H30C 1_555 1_555 1_555 112.0 no
H30A C30 H30B 1_555 1_555 1_555 106.5 no
H30A C30 H30C 1_555 1_555 1_555 110.9 no
H30B C30 H30C 1_555 1_555 1_555 108.7 no
C26 C31 C32 1_555 1_555 1_555 127.4(2) no
C26 C31 H31 1_555 1_555 1_555 116.2 no
C32 C31 H31 1_555 1_555 1_555 116.3 no
C31 C32 C33 1_555 1_555 1_555 123.6(2) no
C31 C32 H32 1_555 1_555 1_555 117.2 no
C33 C32 H32 1_555 1_555 1_555 119.2 no
O9 C33 O10 1_555 1_555 1_555 124.5(2) no
O9 C33 C32 1_555 1_555 1_555 124.3(2) no
O10 C33 C32 1_555 1_555 1_555 111.1(2) no
O10 C34 H34A 1_555 1_555 1_555 109.9 no
O10 C34 H34B 1_555 1_555 1_555 112.4 no
O10 C34 H34C 1_555 1_555 1_555 110.5 no
H34A C34 H34B 1_555 1_555 1_555 108.4 no
H34A C34 H34C 1_555 1_555 1_555 106.1 no
H34B C34 H34C 1_555 1_555 1_555 109.2 no

loop_
_geom_bond_atom_site_label_1
_geom_bond_atom_site_label_2
_geom_bond_site_symmetry_1
_geom_bond_site_symmetry_2
_geom_bond_distance
_geom_bond_publ_flag
O1 C11 1_555 1_555 1.211(3) no
O2 C12 1_555 1_555 1.409(3) no
O2 C17 1_555 1_555 1.423(3) no
O3 C12 1_555 1_555 1.401(3) no
O3 C18 1_555 1_555 1.431(3) no
O4 C21 1_555 1_555 1.198(3) no
O5 C21 1_555 1_555 1.339(3) no
O5 C22 1_555 1_555 1.436(3) no
O6 C23 1_555 1_555 1.207(3) no
O7 C24 1_555 1_555 1.409(2) no
O7 C29 1_555 1_555 1.425(3) no
O8 C24 1_555 1_555 1.397(2) no
O8 C30 1_555 1_555 1.435(3) no
O9 C33 1_555 1_555 1.211(3) no
O10 C33 1_555 1_555 1.294(3) no
O10 C34 1_555 1_555 1.421(3) no
C11 C12 1_555 1_555 1.546(3) yes
C11 C16 1_555 1_555 1.483(3) yes
C12 C13 1_555 1_555 1.542(3) yes
C13 C14 1_555 1_555 1.551(3) yes
C13 C25 1_555 1_555 1.531(3) yes
C13 H13 1_555 1_555 0.959 no
C14 C15 1_555 1_555 1.570(3) yes
C14 C19 1_555 1_555 1.488(3) no
C14 C28 1_555 1_555 1.590(3) yes
C15 C16 1_555 1_555 1.546(3) yes
C15 C27 1_555 1_555 1.554(3) yes
C15 H15 1_555 1_555 0.954 no
C16 C26 1_555 1_555 1.593(3) yes
C16 H16 1_555 1_555 0.966 no
C17 H17A 1_555 1_555 0.954 no
C17 H17B 1_555 1_555 0.969 no
C17 H17C 1_555 1_555 0.979 no
C18 H18A 1_555 1_555 0.979 no
C18 H18B 1_555 1_555 0.951 no
C18 H18C 1_555 1_555 0.969 no
C19 C20 1_555 1_555 1.323(3) no
C19 H19 1_555 1_555 0.964 no
C20 C21 1_555 1_555 1.473(3) no
C20 H20 1_555 1_555 0.963 no
C22 H22A 1_555 1_555 1.009 no
C22 H22B 1_555 1_555 0.968 no
C22 H22C 1_555 1_555 0.942 no
C23 C24 1_555 1_555 1.547(3) yes
C23 C28 1_555 1_555 1.502(3) yes
C24 C25 1_555 1_555 1.545(3) yes
C25 C26 1_555 1_555 1.546(3) yes
C25 H25 1_555 1_555 0.960 no
C26 C27 1_555 1_555 1.574(3) yes
C26 C31 1_555 1_555 1.494(3) no
C27 C28 1_555 1_555 1.532(3) yes
C27 H27 1_555 1_555 0.973 no
C28 H28 1_555 1_555 0.967 no
C29 H29A 1_555 1_555 0.964 no
C29 H29B 1_555 1_555 0.976 no
C29 H29C 1_555 1_555 0.951 no
C30 H30A 1_555 1_555 0.966 no
C30 H30B 1_555 1_555 0.990 no
C30 H30C 1_555 1_555 0.938 no
C31 C32 1_555 1_555 1.286(4) no
C31 H31 1_555 1_555 0.967 no
C32 C33 1_555 1_555 1.485(3) no
C32 H32 1_555 1_555 0.966 no
C34 H34A 1_555 1_555 0.985 no
C34 H34B 1_555 1_555 0.947 no
C34 H34C 1_555 1_555 0.976 no

loop_
_geom_torsion_atom_site_label_1
_geom_torsion_atom_site_label_2
_geom_torsion_atom_site_label_3
_geom_torsion_atom_site_label_4
_geom_torsion_site_symmetry_1
_geom_torsion_site_symmetry_2
_geom_torsion_site_symmetry_3
_geom_torsion_site_symmetry_4
_geom_torsion
_geom_torsion_publ_flag
C11 C12 C13 C14 1_555 1_555 1_555 1_555 68.7(2) yes
C11 C12 C13 C25 1_555 1_555 1_555 1_555 -47.9(2) no
C11 C16 C15 C14 1_555 1_555 1_555 1_555 48.6(3) yes
C11 C16 C15 C27 1_555 1_555 1_555 1_555 135.2(2) no
C11 C16 C26 C25 1_555 1_555 1_555 1_555 -30.6(2) no
C11 C16 C26 C27 1_555 1_555 1_555 1_555 -139.2(2) no
C12 C11 C16 C15 1_555 1_555 1_555 1_555 -38.4(3) yes
C12 C11 C16 C26 1_555 1_555 1_555 1_555 61.1(2) no
C12 C13 C14 C15 1_555 1_555 1_555 1_555 -57.6(2) yes
C12 C13 C14 C28 1_555 1_555 1_555 1_555 -152.2(2) no
C12 C13 C25 C24 1_555 1_555 1_555 1_555 -160.7(2) no
C12 C13 C25 C26 1_555 1_555 1_555 1_555 78.8(2) no
C13 C12 C11 C16 1_555 1_555 1_555 1_555 -18.6(2) yes
C13 C14 C15 C16 1_555 1_555 1_555 1_555 0.9(2) yes
C13 C14 C15 C27 1_555 1_555 1_555 1_555 -89.0(2) no
C13 C14 C28 C23 1_555 1_555 1_555 1_555 -29.3(2) no
C13 C14 C28 C27 1_555 1_555 1_555 1_555 89.4(2) no
C13 C25 C24 C23 1_555 1_555 1_555 1_555 -51.3(2) no
C13 C25 C26 C16 1_555 1_555 1_555 1_555 -35.0(2) no
C13 C25 C26 C27 1_555 1_555 1_555 1_555 59.4(2) no
C14 C13 C25 C24 1_555 1_555 1_555 1_555 79.7(2) no
C14 C13 C25 C26 1_555 1_555 1_555 1_555 -40.9(2) no
C14 C15 C16 C26 1_555 1_555 1_555 1_555 -67.0(2) no
C14 C15 C27 C26 1_555 1_555 1_555 1_555 91.70(10) no
C14 C15 C27 C28 1_555 1_555 1_555 1_555 -19.80(10) no
C14 C28 C23 C24 1_555 1_555 1_555 1_555 57.1(2) no
C14 C28 C27 C15 1_555 1_555 1_555 1_555 19.50(10) no
C14 C28 C27 C26 1_555 1_555 1_555 1_555 -67.7(2) no
C15 C14 C13 C25 1_555 1_555 1_555 1_555 60.0(2) no
C15 C14 C28 C23 1_555 1_555 1_555 1_555 -138.0(2) no
C15 C14 C28 C27 1_555 1_555 1_555 1_555 -19.30(10) no
C15 C16 C26 C25 1_555 1_555 1_555 1_555 89.2(2) no
C15 C16 C26 C27 1_555 1_555 1_555 1_555 -19.40(10) no
C15 C27 C26 C16 1_555 1_555 1_555 1_555 19.30(10) no
C15 C27 C26 C25 1_555 1_555 1_555 1_555 -88.4(2) no
C15 C27 C28 C23 1_555 1_555 1_555 1_555 136.6(2) no
C16 C15 C14 C28 1_555 1_555 1_555 1_555 108.9(2) no
C16 C15 C27 C26 1_555 1_555 1_555 1_555 -19.90(10) no
C16 C15 C27 C28 1_555 1_555 1_555 1_555 -131.4(2) no
C16 C26 C25 C24 1_555 1_555 1_555 1_555 -153.5(2) no
C16 C26 C27 C28 1_555 1_555 1_555 1_555 109.8(2) no
C16 C26 C31 C32 1_555 1_555 1_555 1_555 96.8(3) no
C23 C24 C25 C26 1_555 1_555 1_555 1_555 66.4(2) no
C23 C28 C27 C26 1_555 1_555 1_555 1_555 49.4(2) no
C24 C23 C28 C27 1_555 1_555 1_555 1_555 -42.7(2) no
C24 C25 C26 C27 1_555 1_555 1_555 1_555 -59.1(2) no
C25 C13 C14 C28 1_555 1_555 1_555 1_555 -34.6(2) no
C25 C24 C23 C28 1_555 1_555 1_555 1_555 -13.9(2) no
C25 C26 C27 C28 1_555 1_555 1_555 1_555 2.1(2) no
C26 C16 C15 C27 1_555 1_555 1_555 1_555 19.70(10) no
C27 C15 C14 C28 1_555 1_555 1_555 1_555 19.00(10) no
